data_7039343
loop_
_publ_author_name
'Yao, Min-Xia'
'Zhu, Zhao-Xia'
'Lu, Xing-Yun'
'Deng, Xiao-Wei'
'Jing, Su'

_publ_section_title
;
 Rare single-molecule magnets with six-coordinate Ln(III) ions exhibiting
 a trigonal antiprism configuration.
;
_journal_issue 26
_journal_name_full 'Dalton transactions (Cambridge, England : 2003)'
_journal_page_first 10689
_journal_page_last 10695
_journal_paper_doi 10.1039/c6dt01606e
_journal_volume 45
_journal_year 2016
_chemical_formula_sum 'C60 H68 Gd N9 Ni2 O16'
_chemical_formula_weight 1445.90
_space_group_crystal_system triclinic
_space_group_IT_number 2
_space_group_name_Hall '-P 1'
_space_group_name_H-M_alt 'P -1'
_symmetry_space_group_name_Hall '-P 1'
_symmetry_space_group_name_H-M 'P -1'
_atom_sites_solution_hydrogens mixed
_audit_creation_method SHELXL-2014/7
_audit_update_record
;
2016-05-19 deposited with the CCDC.
2016-05-27 downloaded from the CCDC.
;
_cell_angle_alpha 72.987(2)
_cell_angle_beta 89.432(3)
_cell_angle_gamma 66.867(2)
_cell_formula_units_Z 2
_cell_length_a 13.2375(6)
_cell_length_b 15.1226(9)
_cell_length_c 17.6501(10)
_cell_measurement_reflns_used 3839
_cell_measurement_temperature 173(2)
_cell_measurement_theta_max 25.36
_cell_measurement_theta_min 2.12
_cell_volume 3084.8(3)
_computing_cell_refinement 'Bruker SAINT'
_computing_data_collection 'Bruker APEX'
_computing_data_reduction 'Bruker SAINT'
_computing_molecular_graphics 'OLEX 2'
_computing_publication_material 'SHELXL-2014/7 (Sheldrick, 2014)'
_computing_structure_refinement 'SHELXL-2014/7 (Sheldrick, 2014)'
_computing_structure_solution 'SHELXT (Sheldrick, 2014)'
_diffrn_ambient_temperature 173(2)
_diffrn_measured_fraction_theta_full 0.978
_diffrn_measured_fraction_theta_max 0.982
_diffrn_measurement_device_type 'PHOTON100 CMOS detector'
_diffrn_radiation_type MoK\a
_diffrn_radiation_wavelength 0.71073
_diffrn_reflns_av_R_equivalents 0.0253
_diffrn_reflns_av_unetI/netI 0.0417
_diffrn_reflns_Laue_measured_fraction_full 0.978
_diffrn_reflns_Laue_measured_fraction_max 0.982
_diffrn_reflns_limit_h_max 16
_diffrn_reflns_limit_h_min -16
_diffrn_reflns_limit_k_max 19
_diffrn_reflns_limit_k_min -18
_diffrn_reflns_limit_l_max 22
_diffrn_reflns_limit_l_min -20
_diffrn_reflns_number 29709
_diffrn_reflns_point_group_measured_fraction_full 0.978
_diffrn_reflns_point_group_measured_fraction_max 0.982
_diffrn_reflns_theta_full 25.242
_diffrn_reflns_theta_max 26.999
_diffrn_reflns_theta_min 3.082
_exptl_absorpt_coefficient_mu 1.742
_exptl_crystal_colour green
_exptl_crystal_density_diffrn 1.557
_exptl_crystal_description block
_exptl_crystal_F_000 1478
_exptl_crystal_size_max 0.240
_exptl_crystal_size_mid 0.220
_exptl_crystal_size_min 0.200
_refine_diff_density_max 2.200
_refine_diff_density_min -1.870
_refine_diff_density_rms 0.110
_refine_ls_extinction_method none
_refine_ls_goodness_of_fit_ref 1.054
_refine_ls_hydrogen_treatment constr
_refine_ls_matrix_type full
_refine_ls_number_parameters 811
_refine_ls_number_reflns 13209
_refine_ls_number_restraints 2
_refine_ls_restrained_S_all 1.055
_refine_ls_R_factor_all 0.0583
_refine_ls_R_factor_gt 0.0408
_refine_ls_shift/su_max 0.002
_refine_ls_shift/su_mean 0.000
_refine_ls_structure_factor_coef Fsqd
_refine_ls_weighting_details 'w=1/[\s^2^(Fo^2^)+(0.0700P)^2^+1.8800P] where P=(Fo^2^+2Fc^2^)/3'
_refine_ls_weighting_scheme calc
_refine_ls_wR_factor_gt 0.1108
_refine_ls_wR_factor_ref 0.1150
_reflns_Friedel_coverage 0.000
_reflns_number_gt 10528
_reflns_number_total 13209
_reflns_threshold_expression 'I > 2\s(I)'
_cod_data_source_file c6dt01606e2.cif
_cod_data_source_block 3
_cod_depositor_comments 'Adding full bibliography for 7039341--7039344.cif.'
_cod_database_code 7039343
_shelx_shelxl_version_number 2014/7
_shelx_space_group_comment
;
The symmetry employed for this shelxl refinement is uniquely defined
by the following loop, which should always be used as a source of
symmetry information in preference to the above space-group names.
They are only intended as comments.
;
_shelx_estimated_absorpt_t_min 0.680
_shelx_estimated_absorpt_t_max 0.722

loop_
_space_group_symop_operation_xyz
'x, y, z'
'-x, -y, -z'

loop_
_atom_site_label
_atom_site_type_symbol
_atom_site_fract_x
_atom_site_fract_y
_atom_site_fract_z
_atom_site_U_iso_or_equiv
_atom_site_adp_type
_atom_site_occupancy
_atom_site_site_symmetry_order
_atom_site_calc_flag
_atom_site_refinement_flags_posn
_atom_site_refinement_flags_adp
_atom_site_refinement_flags_occupancy
C1 C 0.8331(3) -0.0473(2) 0.65436(19) 0.0213(6) Uani 1 1 d . . .
C2 C 0.9005(2) -0.1013(3) 0.72981(19) 0.0216(6) Uani 1 1 d . . .
C3 C 0.9612(3) -0.2032(3) 0.7535(2) 0.0298(7) Uani 1 1 d . . .
H3 H 1.0069 -0.2359 0.8032 0.036 Uiso 1 1 calc R U .
C4 C 0.9565(3) -0.2604(3) 0.7042(2) 0.0317(7) Uani 1 1 d . . .
H4 H 0.9995 -0.3314 0.7199 0.038 Uiso 1 1 calc R U .
C5 C 0.8890(3) -0.2116(2) 0.6336(2) 0.0267(6) Uani 1 1 d . . .
H5 H 0.8830 -0.2505 0.6016 0.032 Uiso 1 1 calc R U .
C6 C 0.8284(3) -0.1066(2) 0.6065(2) 0.0218(6) Uani 1 1 d . . .
C7 C 0.7527(3) -0.0661(3) 0.5351(2) 0.0263(6) Uani 1 1 d . . .
H7 H 0.7483 -0.1149 0.5129 0.032 Uiso 1 1 calc R U .
C8 C 0.6231(3) 0.0399(3) 0.4256(2) 0.0276(6) Uani 1 1 d . . .
H8A H 0.5510 0.0985 0.4176 0.033 Uiso 1 1 calc R U .
H8B H 0.6087 -0.0214 0.4330 0.033 Uiso 1 1 calc R U .
C9 C 0.6841(3) 0.0571(3) 0.3517(2) 0.0323(7) Uani 1 1 d . . .
H9A H 0.7553 -0.0024 0.3596 0.039 Uiso 1 1 calc R U .
H9B H 0.6391 0.0631 0.3045 0.039 Uiso 1 1 calc R U .
C10 C 0.8182(3) 0.1353(3) 0.3356(2) 0.0281(6) Uani 1 1 d . . .
H10A H 0.8186 0.2023 0.3081 0.034 Uiso 1 1 calc R U .
H10B H 0.8565 0.0894 0.3045 0.034 Uiso 1 1 calc R U .
C11 C 0.8808(3) 0.0941(3) 0.4181(2) 0.0278(7) Uani 1 1 d . . .
H11A H 0.8850 0.0250 0.4445 0.033 Uiso 1 1 calc R U .
H11B H 0.9573 0.0893 0.4137 0.033 Uiso 1 1 calc R U .
C12 C 0.8603(3) 0.2297(3) 0.4618(2) 0.0265(6) Uani 1 1 d . . .
H12 H 0.9131 0.2326 0.4254 0.032 Uiso 1 1 calc R U .
C13 C 0.8304(3) 0.3056(3) 0.50267(19) 0.0250(6) Uani 1 1 d . . .
C14 C 0.8770(3) 0.3747(3) 0.4855(2) 0.0293(7) Uani 1 1 d . . .
H14 H 0.9198 0.3773 0.4420 0.035 Uiso 1 1 calc R U .
C15 C 0.8643(3) 0.4403(3) 0.5283(2) 0.0348(8) Uani 1 1 d . . .
H15 H 0.8962 0.4884 0.5135 0.042 Uiso 1 1 calc R U .
C16 C 0.8038(3) 0.4358(3) 0.5941(2) 0.0310(7) Uani 1 1 d . . .
H16 H 0.7959 0.4796 0.6250 0.037 Uiso 1 1 calc R U .
C17 C 0.7565(3) 0.3675(2) 0.6132(2) 0.0249(6) Uani 1 1 d . . .
C18 C 0.7629(3) 0.3046(2) 0.56608(19) 0.0217(6) Uani 1 1 d . . .
C19 C 0.6179(3) 0.2466(3) 0.3028(2) 0.0335(7) Uani 1 1 d . U .
H19A H 0.5489 0.2407 0.2893 0.040 Uiso 1 1 calc R U .
H19B H 0.6393 0.2813 0.2525 0.040 Uiso 1 1 calc R U .
C20 C 0.5955(3) 0.3111(3) 0.3581(2) 0.0290(7) Uani 1 1 d . . .
H20A H 0.6622 0.3230 0.3671 0.035 Uiso 1 1 calc R U .
H20B H 0.5342 0.3777 0.3318 0.035 Uiso 1 1 calc R U .
C21 C 0.4650(3) 0.2843(3) 0.4388(2) 0.0262(6) Uani 1 1 d . . .
H21 H 0.4182 0.3257 0.3902 0.031 Uiso 1 1 calc R U .
C22 C 0.4091(3) 0.2532(2) 0.5067(2) 0.0224(6) Uani 1 1 d . . .
C23 C 0.2946(3) 0.2876(3) 0.4918(2) 0.0292(7) Uani 1 1 d . . .
H23 H 0.2589 0.3217 0.4386 0.035 Uiso 1 1 calc R U .
C24 C 0.2328(3) 0.2721(3) 0.5541(2) 0.0316(7) Uani 1 1 d . . .
H24 H 0.1553 0.2927 0.5434 0.038 Uiso 1 1 calc R U .
C25 C 0.2841(3) 0.2262(3) 0.6329(2) 0.0327(7) Uani 1 1 d . . .
H25 H 0.2414 0.2187 0.6760 0.039 Uiso 1 1 calc R U .
C26 C 0.3956(3) 0.1923(2) 0.6469(2) 0.0227(6) Uani 1 1 d . . .
C27 C 0.4626(3) 0.2023(2) 0.5841(2) 0.0219(6) Uani 1 1 d . . .
C28 C 0.9671(3) -0.0771(3) 0.8450(2) 0.0361(8) Uani 1 1 d . . .
H28A H 0.9546 -0.1324 0.8834 0.054 Uiso 1 1 calc R U .
H28B H 0.9545 -0.0228 0.8684 0.054 Uiso 1 1 calc R U .
H28C H 1.0434 -0.1024 0.8322 0.054 Uiso 1 1 calc R U .
C29 C 0.6709(3) 0.4213(3) 0.7209(2) 0.0354(8) Uani 1 1 d . . .
H29A H 0.7376 0.4216 0.7442 0.053 Uiso 1 1 calc R U .
H29B H 0.6282 0.4024 0.7636 0.053 Uiso 1 1 calc R U .
H29C H 0.6256 0.4889 0.6844 0.053 Uiso 1 1 calc R U .
C30 C 0.4030(4) 0.1196(4) 0.7877(2) 0.0394(9) Uani 1 1 d . . .
H30A H 0.3443 0.1793 0.7957 0.059 Uiso 1 1 calc R U .
H30B H 0.4574 0.0833 0.8354 0.059 Uiso 1 1 calc R U .
H30C H 0.3708 0.0748 0.7783 0.059 Uiso 1 1 calc R U .
C31 C 0.7102(2) -0.0477(2) 0.87190(19) 0.0201(5) Uani 1 1 d . . .
C32 C 0.6926(3) -0.1027(3) 0.8246(2) 0.0232(6) Uani 1 1 d . . .
C33 C 0.7244(3) -0.2042(3) 0.8506(2) 0.0280(6) Uani 1 1 d . . .
H33 H 0.7081 -0.2374 0.8174 0.034 Uiso 1 1 calc R U .
C34 C 0.7818(3) -0.2598(2) 0.9272(2) 0.0289(7) Uani 1 1 d . . .
H34 H 0.8065 -0.3314 0.9460 0.035 Uiso 1 1 calc R U .
C35 C 0.8024(3) -0.2097(3) 0.9753(2) 0.0296(7) Uani 1 1 d . . .
H35 H 0.8412 -0.2478 1.0272 0.035 Uiso 1 1 calc R U .
C36 C 0.7674(2) -0.1037(2) 0.94940(19) 0.0215(6) Uani 1 1 d . . .
C37 C 0.8044(3) -0.0621(3) 1.00180(18) 0.0247(6) Uani 1 1 d . . .
H37 H 0.8515 -0.1101 1.0486 0.030 Uiso 1 1 calc R U .
C38 C 0.8354(3) 0.0483(3) 1.0579(2) 0.0284(7) Uani 1 1 d . . .
H38A H 0.8543 0.1073 1.0357 0.034 Uiso 1 1 calc R U .
H38B H 0.9048 -0.0120 1.0820 0.034 Uiso 1 1 calc R U .
C39 C 0.7581(3) 0.0671(3) 1.1223(2) 0.0346(8) Uani 1 1 d . . .
H39A H 0.7406 0.0074 1.1444 0.042 Uiso 1 1 calc R U .
H39B H 0.7976 0.0738 1.1662 0.042 Uiso 1 1 calc R U .
C40 C 0.6561(4) 0.2535(4) 1.0783(2) 0.0376(8) Uani 1 1 d . U .
H40A H 0.7306 0.2475 1.0942 0.045 Uiso 1 1 calc R U .
H40B H 0.6041 0.2890 1.1111 0.045 Uiso 1 1 calc R U .
C41 C 0.6207(3) 0.3166(3) 0.9904(2) 0.0331(7) Uani 1 1 d . . .
H41A H 0.5438 0.3276 0.9755 0.040 Uiso 1 1 calc R U .
H41B H 0.6221 0.3837 0.9824 0.040 Uiso 1 1 calc R U .
C42 C 0.7762(3) 0.2910(3) 0.9243(2) 0.0287(7) Uani 1 1 d . . .
H42 H 0.7831 0.3353 0.9505 0.034 Uiso 1 1 calc R U .
C43 C 0.8608(3) 0.2579(3) 0.8731(2) 0.0266(6) Uani 1 1 d . . .
C44 C 0.9441(3) 0.2968(3) 0.8676(2) 0.0363(8) Uani 1 1 d . . .
H44 H 0.9470 0.3347 0.9013 0.044 Uiso 1 1 calc R U .
C45 C 1.0201(3) 0.2800(3) 0.8140(2) 0.0357(8) Uani 1 1 d . . .
H45 H 1.0777 0.3026 0.8131 0.043 Uiso 1 1 calc R U .
C46 C 1.0126(3) 0.2302(3) 0.7614(2) 0.0355(8) Uani 1 1 d . . .
H46 H 1.0636 0.2210 0.7232 0.043 Uiso 1 1 calc R U .
C47 C 0.9331(3) 0.1943(2) 0.7638(2) 0.0237(6) Uani 1 1 d . . .
C48 C 0.8565(2) 0.2040(2) 0.82089(18) 0.0222(6) Uani 1 1 d . . .
C49 C 0.5541(3) 0.1433(3) 1.0997(2) 0.0341(7) Uani 1 1 d . . .
H49A H 0.4932 0.2105 1.0921 0.041 Uiso 1 1 calc R U .
H49B H 0.5547 0.0988 1.1536 0.041 Uiso 1 1 calc R U .
C50 C 0.5321(3) 0.0986(3) 1.0371(2) 0.0273(7) Uani 1 1 d . . .
H50A H 0.5911 0.0302 1.0458 0.033 Uiso 1 1 calc R U .
H50B H 0.4606 0.0921 1.0432 0.033 Uiso 1 1 calc R U .
C51 C 0.4328(3) 0.2355(3) 0.9268(2) 0.0310(7) Uani 1 1 d . . .
H51 H 0.3770 0.2393 0.9615 0.037 Uiso 1 1 calc R U .
C52 C 0.3981(3) 0.3106(3) 0.8490(2) 0.0262(6) Uani 1 1 d . . .
C53 C 0.2860(3) 0.3800(3) 0.8339(3) 0.0388(8) Uani 1 1 d . . .
H53 H 0.2403 0.3813 0.8757 0.047 Uiso 1 1 calc R U .
C54 C 0.2429(3) 0.4466(4) 0.7572(3) 0.0459(11) Uani 1 1 d . . .
H54 H 0.1686 0.4956 0.7473 0.055 Uiso 1 1 calc R U .
C55 C 0.3083(3) 0.4415(3) 0.6947(2) 0.0362(8) Uani 1 1 d . . .
H55 H 0.2781 0.4862 0.6423 0.043 Uiso 1 1 calc R U .
C56 C 0.4169(3) 0.3717(3) 0.7090(2) 0.0254(6) Uani 1 1 d . . .
C57 C 0.4648(3) 0.3070(2) 0.78767(19) 0.0200(5) Uani 1 1 d . . .
C58 C 0.6048(3) -0.0819(3) 0.6987(2) 0.0351(8) Uani 1 1 d . . .
H58A H 0.6675 -0.1356 0.6867 0.053 Uiso 1 1 calc R U .
H58B H 0.5659 -0.0281 0.6489 0.053 Uiso 1 1 calc R U .
H58C H 0.5540 -0.1100 0.7257 0.053 Uiso 1 1 calc R U .
C59 C 0.9919(3) 0.1234(4) 0.6578(2) 0.0396(9) Uani 1 1 d . . .
H59A H 0.9940 0.1852 0.6210 0.059 Uiso 1 1 calc R U .
H59B H 0.9716 0.0868 0.6274 0.059 Uiso 1 1 calc R U .
H59C H 1.0650 0.0802 0.6883 0.059 Uiso 1 1 calc R U .
C60 C 0.4561(4) 0.4266(3) 0.5750(2) 0.0375(8) Uani 1 1 d . . .
H60A H 0.3834 0.4357 0.5537 0.056 Uiso 1 1 calc R U .
H60B H 0.5109 0.4029 0.5398 0.056 Uiso 1 1 calc R U .
H60C H 0.4525 0.4914 0.5782 0.056 Uiso 1 1 calc R U .
N10 N 0.6892(2) 0.0277(2) 0.49623(17) 0.0230(5) Uani 1 1 d . . .
N11 N 0.7047(2) 0.1457(2) 0.33714(19) 0.0270(6) Uani 1 1 d . U .
N12 N 0.8266(2) 0.1593(2) 0.46698(17) 0.0235(5) Uani 1 1 d . . .
N13 N 0.5664(2) 0.2641(2) 0.43539(18) 0.0253(5) Uani 1 1 d . . .
N14 N 0.7821(2) 0.0323(2) 0.99352(17) 0.0243(5) Uani 1 1 d . . .
N15 N 0.6585(3) 0.1539(3) 1.0946(2) 0.0319(6) Uani 1 1 d . U .
N16 N 0.6934(3) 0.2669(2) 0.93800(18) 0.0262(5) Uani 1 1 d . . .
N17 N 0.5287(2) 0.1639(2) 0.95578(17) 0.0242(5) Uani 1 1 d . . .
Ni1 Ni 0.69177(3) 0.15093(3) 0.52749(2) 0.01885(9) Uani 1 1 d . . .
Ni2 Ni 0.67161(3) 0.15384(3) 0.90166(2) 0.01930(9) Uani 1 1 d . . .
O1 O 0.8923(2) -0.0387(2) 0.77391(16) 0.0283(5) Uani 1 1 d . . .
O2 O 0.77976(18) 0.04990(17) 0.63626(13) 0.0205(4) Uani 1 1 d . . .
O3 O 0.71152(19) 0.24381(18) 0.58737(14) 0.0218(4) Uani 1 1 d . . .
O4 O 0.7018(2) 0.34966(19) 0.67800(15) 0.0262(5) Uani 1 1 d . . .
O5 O 0.57090(18) 0.16469(18) 0.60344(13) 0.0211(4) Uani 1 1 d . . .
O6 O 0.4556(2) 0.1504(2) 0.72080(15) 0.0285(5) Uani 1 1 d . . .
O7 O 0.6445(2) -0.04098(18) 0.74964(15) 0.0266(5) Uani 1 1 d . . .
O8 O 0.67595(19) 0.05124(18) 0.84256(13) 0.0214(4) Uani 1 1 d . . .
O9 O 0.78339(19) 0.16481(19) 0.82004(14) 0.0228(4) Uani 1 1 d . . .
O10 O 0.9118(2) 0.1496(2) 0.71153(15) 0.0269(5) Uani 1 1 d . . .
O11 O 0.57071(18) 0.24475(17) 0.79554(13) 0.0203(4) Uani 1 1 d . . .
O12 O 0.48762(19) 0.35334(19) 0.65328(15) 0.0251(5) Uani 1 1 d . . .
N9 N 0.1940(3) 0.4142(3) 0.2526(3) 0.0426(9) Uani 1 1 d . . .
O13 O 0.2905(3) 0.3661(3) 0.27517(19) 0.0445(7) Uani 1 1 d . . .
O14 O 0.1631(3) 0.4363(3) 0.1793(2) 0.0467(7) Uani 1 1 d . . .
O15 O 0.1130(3) 0.4492(2) 0.2913(2) 0.0468(7) Uani 1 1 d . . .
O1W O 0.5836(6) 0.4670(5) 0.1571(5) 0.0201(13) Uani 0.3 1 d . . P
H1WA H 0.5346 0.4596 0.1320 0.024 Uiso 0.3 1 d R U P
H1WB H 0.5562 0.5246 0.1647 0.024 Uiso 0.3 1 d R U P
O2W O 0.7755(7) 0.4584(8) 0.0433(5) 0.051 Uani 0.4 1 d . . P
H2WA H 0.7470 0.5079 -0.0018 0.061 Uiso 0.4 1 d R U P
H2WB H 0.8250 0.4676 0.0645 0.061 Uiso 0.4 1 d R U P
O3W O 0.9724(6) 0.5175(6) 0.0942(6) 0.0328(19) Uani 0.3 1 d . . P
H3WA H 1.0247 0.5313 0.1072 0.039 Uiso 0.3 1 d R U P
H3WB H 0.9897 0.4902 0.0573 0.039 Uiso 0.3 1 d R U P
Gd1 Gd 0.68069(2) 0.15804(2) 0.71378(2) 0.02090(6) Uani 1 1 d . . .

loop_
_atom_site_aniso_label
_atom_site_aniso_U_11
_atom_site_aniso_U_22
_atom_site_aniso_U_33
_atom_site_aniso_U_23
_atom_site_aniso_U_13
_atom_site_aniso_U_12
C1 0.0212(12) 0.0185(13) 0.0220(14) -0.0062(11) -0.0001(10) -0.0057(10)
C2 0.0145(11) 0.0278(15) 0.0241(14) -0.0075(12) 0.0044(10) -0.0107(11)
C3 0.0244(14) 0.0281(16) 0.0295(16) -0.0042(13) 0.0021(12) -0.0065(12)
C4 0.0320(16) 0.0204(14) 0.0383(19) -0.0038(13) 0.0090(14) -0.0101(12)
C5 0.0267(14) 0.0191(14) 0.0341(17) -0.0119(12) 0.0068(12) -0.0069(11)
C6 0.0214(12) 0.0232(14) 0.0229(14) -0.0103(11) 0.0021(11) -0.0090(11)
C7 0.0263(14) 0.0295(16) 0.0290(16) -0.0160(13) 0.0042(12) -0.0125(13)
C8 0.0252(14) 0.0389(18) 0.0292(16) -0.0226(14) 0.0033(12) -0.0153(13)
C9 0.0280(15) 0.042(2) 0.0307(17) -0.0201(15) 0.0011(12) -0.0122(14)
C10 0.0289(16) 0.0359(17) 0.0230(15) -0.0139(13) 0.0096(12) -0.0136(13)
C11 0.0186(13) 0.0363(17) 0.0247(15) -0.0125(13) 0.0063(11) -0.0055(12)
C12 0.0227(13) 0.0286(16) 0.0216(14) -0.0030(12) 0.0047(11) -0.0073(12)
C13 0.0234(13) 0.0340(16) 0.0184(13) -0.0047(12) 0.0023(10) -0.0151(12)
C14 0.0282(15) 0.0255(15) 0.0326(17) -0.0048(13) 0.0052(12) -0.0123(12)
C15 0.044(2) 0.0326(17) 0.0312(18) -0.0074(14) 0.0024(15) -0.0210(16)
C16 0.0345(16) 0.0293(16) 0.0385(19) -0.0153(14) 0.0028(14) -0.0191(14)
C17 0.0278(14) 0.0189(13) 0.0228(14) -0.0029(11) -0.0014(11) -0.0069(11)
C18 0.0246(13) 0.0210(13) 0.0211(13) -0.0067(11) 0.0008(11) -0.0107(11)
C19 0.0320(16) 0.0419(19) 0.0241(16) -0.0113(14) 0.0039(13) -0.0120(14)
C20 0.0298(15) 0.0245(15) 0.0221(15) 0.0016(12) 0.0010(12) -0.0066(12)
C21 0.0279(15) 0.0290(15) 0.0199(14) -0.0082(12) -0.0011(11) -0.0094(12)
C22 0.0196(13) 0.0189(12) 0.0266(15) -0.0100(11) -0.0028(11) -0.0037(10)
C23 0.0231(15) 0.0324(16) 0.0392(18) -0.0164(14) -0.0034(13) -0.0145(12)
C24 0.0199(13) 0.0342(17) 0.045(2) -0.0162(15) -0.0004(13) -0.0128(12)
C25 0.0288(16) 0.0344(17) 0.0368(19) -0.0160(15) 0.0128(14) -0.0117(14)
C26 0.0233(14) 0.0208(13) 0.0274(15) -0.0100(11) 0.0048(11) -0.0109(11)
C27 0.0198(13) 0.0221(13) 0.0296(16) -0.0132(12) 0.0043(11) -0.0110(11)
C28 0.0267(16) 0.051(2) 0.0239(16) -0.0069(15) -0.0029(13) -0.0128(15)
C29 0.043(2) 0.0304(17) 0.0301(18) -0.0127(14) 0.0034(15) -0.0096(15)
C30 0.041(2) 0.053(2) 0.0300(18) -0.0111(17) 0.0138(15) -0.0267(19)
C31 0.0193(12) 0.0195(13) 0.0226(14) -0.0057(11) 0.0029(10) -0.0095(10)
C32 0.0219(13) 0.0276(15) 0.0232(15) -0.0092(12) 0.0038(11) -0.0123(11)
C33 0.0290(15) 0.0256(16) 0.0332(17) -0.0139(13) 0.0110(13) -0.0118(12)
C34 0.0271(14) 0.0147(12) 0.043(2) -0.0079(13) 0.0111(13) -0.0074(11)
C35 0.0246(14) 0.0252(16) 0.0319(17) -0.0037(13) -0.0022(12) -0.0066(12)
C36 0.0181(12) 0.0211(14) 0.0243(14) -0.0021(11) -0.0001(10) -0.0106(10)
C37 0.0271(14) 0.0282(15) 0.0171(13) -0.0038(11) -0.0016(10) -0.0118(12)
C38 0.0290(15) 0.0401(18) 0.0201(14) -0.0079(13) -0.0068(11) -0.0191(14)
C39 0.0358(18) 0.048(2) 0.0246(16) -0.0063(15) -0.0055(13) -0.0246(17)
C40 0.047(2) 0.048(2) 0.0269(17) -0.0190(16) 0.0104(15) -0.0247(18)
C41 0.0445(19) 0.0344(17) 0.0319(18) -0.0193(15) 0.0140(15) -0.0217(15)
C42 0.0367(17) 0.0278(15) 0.0284(16) -0.0104(13) 0.0017(13) -0.0189(13)
C43 0.0242(14) 0.0290(15) 0.0298(16) -0.0100(13) 0.0019(12) -0.0135(12)
C44 0.0317(17) 0.047(2) 0.0367(19) -0.0129(16) -0.0021(14) -0.0232(16)
C45 0.0279(16) 0.0405(19) 0.041(2) -0.0006(16) -0.0018(14) -0.0251(15)
C46 0.0273(16) 0.046(2) 0.0367(19) -0.0105(16) 0.0055(14) -0.0210(16)
C47 0.0222(13) 0.0171(12) 0.0268(15) -0.0030(11) -0.0008(11) -0.0058(10)
C48 0.0183(12) 0.0241(13) 0.0182(13) 0.0025(11) -0.0044(10) -0.0090(11)
C49 0.0383(19) 0.044(2) 0.0215(15) -0.0062(14) 0.0044(13) -0.0208(16)
C50 0.0241(14) 0.0395(18) 0.0193(14) -0.0050(13) 0.0073(11) -0.0171(13)
C51 0.0241(15) 0.0398(19) 0.0270(16) -0.0107(15) 0.0073(12) -0.0109(14)
C52 0.0285(15) 0.0281(15) 0.0220(15) -0.0101(12) 0.0073(12) -0.0101(13)
C53 0.0318(18) 0.042(2) 0.0348(19) -0.0115(16) 0.0080(14) -0.0080(16)
C54 0.0242(16) 0.049(2) 0.044(2) -0.016(2) 0.0038(15) 0.0062(16)
C55 0.0255(16) 0.0360(19) 0.0312(18) -0.0004(15) -0.0010(13) -0.0034(14)
C56 0.0250(15) 0.0221(13) 0.0235(15) -0.0072(12) 0.0039(12) -0.0040(12)
C57 0.0240(14) 0.0165(12) 0.0237(14) -0.0092(11) -0.0001(11) -0.0106(11)
C58 0.0318(17) 0.051(2) 0.0299(17) -0.0195(16) 0.0025(13) -0.0193(16)
C59 0.0237(15) 0.054(2) 0.0304(18) -0.0167(17) 0.0051(13) -0.0021(15)
C60 0.053(2) 0.0311(18) 0.0228(17) -0.0042(14) 0.0052(15) -0.0144(16)
N10 0.0209(11) 0.0228(12) 0.0251(13) -0.0107(10) 0.0027(9) -0.0063(10)
N11 0.0174(11) 0.0336(15) 0.0289(14) -0.0113(12) 0.0021(10) -0.0080(10)
N12 0.0209(11) 0.0291(13) 0.0201(12) -0.0078(10) 0.0023(9) -0.0097(10)
N13 0.0219(12) 0.0215(12) 0.0269(14) -0.0104(10) 0.0049(10) -0.0010(10)
N14 0.0254(12) 0.0299(14) 0.0213(12) -0.0091(11) 0.0027(10) -0.0142(11)
N15 0.0325(15) 0.0390(17) 0.0290(15) -0.0083(13) 0.0003(12) -0.0211(13)
N16 0.0330(14) 0.0262(13) 0.0233(13) -0.0095(11) 0.0059(11) -0.0147(11)
N17 0.0232(12) 0.0333(14) 0.0181(12) -0.0063(11) 0.0056(9) -0.0148(11)
Ni1 0.01871(17) 0.02114(18) 0.01708(18) -0.00734(15) 0.00246(14) -0.00757(14)
Ni2 0.02135(18) 0.02213(18) 0.01638(18) -0.00676(14) 0.00266(14) -0.01037(15)
O1 0.0298(12) 0.0295(12) 0.0245(12) -0.0079(10) -0.0045(9) -0.0113(10)
O2 0.0213(9) 0.0181(10) 0.0188(10) -0.0081(8) 0.0001(7) -0.0031(8)
O3 0.0293(11) 0.0225(10) 0.0232(11) -0.0120(8) 0.0095(8) -0.0169(9)
O4 0.0375(12) 0.0235(11) 0.0228(11) -0.0099(9) 0.0087(9) -0.0159(10)
O5 0.0154(9) 0.0295(11) 0.0189(10) -0.0078(8) 0.0024(7) -0.0096(8)
O6 0.0249(11) 0.0363(13) 0.0242(12) -0.0079(10) 0.0091(9) -0.0137(10)
O7 0.0314(12) 0.0229(10) 0.0266(12) -0.0090(9) -0.0026(9) -0.0111(9)
O8 0.0266(10) 0.0197(10) 0.0170(10) -0.0038(8) -0.0031(8) -0.0100(8)
O9 0.0227(10) 0.0294(11) 0.0217(10) -0.0103(9) 0.0050(8) -0.0145(9)
O10 0.0277(11) 0.0310(12) 0.0226(11) -0.0120(10) 0.0058(9) -0.0100(10)
O11 0.0195(10) 0.0213(10) 0.0179(10) -0.0047(8) -0.0022(7) -0.0071(8)
O12 0.0222(10) 0.0257(11) 0.0209(11) -0.0047(9) 0.0040(8) -0.0052(9)
N9 0.0425(18) 0.0410(18) 0.055(2) -0.0307(17) -0.0056(16) -0.0159(15)
O13 0.0528(18) 0.0443(17) 0.0354(15) -0.0081(13) -0.0008(13) -0.0219(15)
O14 0.0517(18) 0.0482(18) 0.0416(17) -0.0142(14) -0.0027(14) -0.0214(15)
O15 0.0578(19) 0.0346(15) 0.0408(17) -0.0088(13) -0.0032(14) -0.0136(14)
O1W 0.021(3) 0.015(3) 0.029(4) -0.007(3) 0.006(3) -0.013(2)
O2W 0.051 0.067 0.043 -0.025 0.026 -0.028
O3W 0.015(3) 0.024(4) 0.045(5) -0.003(3) 0.005(3) 0.001(3)
Gd1 0.02412(9) 0.02475(9) 0.01488(8) -0.00764(6) 0.00359(5) -0.01005(6)

loop_
_atom_type_symbol
_atom_type_description
_atom_type_scat_dispersion_real
_atom_type_scat_dispersion_imag
_atom_type_scat_source
C C 0.0033 0.0016 'International Tables Vol C Tables 4.2.6.8 and 6.1.1.4'
H H 0.0000 0.0000 'International Tables Vol C Tables 4.2.6.8 and 6.1.1.4'
N N 0.0061 0.0033 'International Tables Vol C Tables 4.2.6.8 and 6.1.1.4'
Ni Ni 0.3393 1.1124 'International Tables Vol C Tables 4.2.6.8 and 6.1.1.4'
O O 0.0106 0.0060 'International Tables Vol C Tables 4.2.6.8 and 6.1.1.4'
Gd Gd -0.1653 3.9035 'International Tables Vol C Tables 4.2.6.8 and 6.1.1.4'

loop_
_geom_angle_atom_site_label_1
_geom_angle_atom_site_label_2
_geom_angle_atom_site_label_3
_geom_angle
O2 C1 C6 125.5(3)
O2 C1 C2 118.2(3)
C6 C1 C2 116.3(3)
C3 C2 O1 125.8(3)
C3 C2 C1 122.5(3)
O1 C2 C1 111.7(3)
C2 C3 C4 120.1(3)
C2 C3 H3 119.9
C4 C3 H3 119.9
C5 C4 C3 118.7(3)
C5 C4 H4 120.7
C3 C4 H4 120.7
C4 C5 C6 122.5(3)
C4 C5 H5 118.7
C6 C5 H5 118.7
C5 C6 C1 119.8(3)
C5 C6 C7 116.8(3)
C1 C6 C7 122.9(3)
N10 C7 C6 129.4(3)
N10 C7 H7 115.3
C6 C7 H7 115.3
N10 C8 C9 110.2(3)
N10 C8 H8A 109.6
C9 C8 H8A 109.6
N10 C8 H8B 109.6
C9 C8 H8B 109.6
H8A C8 H8B 108.1
N11 C9 C8 112.0(3)
N11 C9 H9A 109.2
C8 C9 H9A 109.2
N11 C9 H9B 109.2
C8 C9 H9B 109.2
H9A C9 H9B 107.9
N11 C10 C11 112.7(3)
N11 C10 H10A 109.1
C11 C10 H10A 109.1
N11 C10 H10B 109.1
C11 C10 H10B 109.1
H10A C10 H10B 107.8
N12 C11 C10 111.2(3)
N12 C11 H11A 109.4
C10 C11 H11A 109.4
N12 C11 H11B 109.4
C10 C11 H11B 109.4
H11A C11 H11B 108.0
N12 C12 C13 130.4(3)
N12 C12 H12 114.8
C13 C12 H12 114.8
C14 C13 C18 118.2(3)
C14 C13 C12 119.3(3)
C18 C13 C12 122.2(3)
C13 C14 C15 122.9(4)
C13 C14 H14 118.6
C15 C14 H14 118.6
C14 C15 C16 119.5(4)
C14 C15 H15 120.2
C16 C15 H15 120.2
C17 C16 C15 119.1(4)
C17 C16 H16 120.4
C15 C16 H16 120.4
O4 C17 C16 126.0(3)
O4 C17 C18 112.5(3)
C16 C17 C18 121.6(3)
O3 C18 C17 117.3(3)
O3 C18 C13 124.3(3)
C17 C18 C13 118.3(3)
N11 C19 C20 113.3(3)
N11 C19 H19A 108.9
C20 C19 H19A 108.9
N11 C19 H19B 108.9
C20 C19 H19B 108.9
H19A C19 H19B 107.7
N13 C20 C19 112.8(3)
N13 C20 H20A 109.0
C19 C20 H20A 109.0
N13 C20 H20B 109.0
C19 C20 H20B 109.0
H20A C20 H20B 107.8
N13 C21 C22 129.2(3)
N13 C21 H21 115.4
C22 C21 H21 115.4
C27 C22 C23 120.5(3)
C27 C22 C21 123.1(3)
C23 C22 C21 116.0(3)
C24 C23 C22 120.2(3)
C24 C23 H23 119.9
C22 C23 H23 119.9
C23 C24 C25 120.2(3)
C23 C24 H24 119.9
C25 C24 H24 119.9
C26 C25 C24 119.2(3)
C26 C25 H25 120.4
C24 C25 H25 120.4
C25 C26 O6 125.2(3)
C25 C26 C27 122.2(3)
O6 C26 C27 112.5(3)
O5 C27 C22 124.6(3)
O5 C27 C26 117.9(3)
C22 C27 C26 117.5(3)
O1 C28 H28A 109.5
O1 C28 H28B 109.5
H28A C28 H28B 109.5
O1 C28 H28C 109.5
H28A C28 H28C 109.5
H28B C28 H28C 109.5
O4 C29 H29A 109.5
O4 C29 H29B 109.5
H29A C29 H29B 109.5
O4 C29 H29C 109.5
H29A C29 H29C 109.5
H29B C29 H29C 109.5
O6 C30 H30A 109.5
O6 C30 H30B 109.5
H30A C30 H30B 109.5
O6 C30 H30C 109.5
H30A C30 H30C 109.5
H30B C30 H30C 109.5
O8 C31 C36 122.8(3)
O8 C31 C32 119.9(3)
C36 C31 C32 117.3(3)
C33 C32 O7 125.1(3)
C33 C32 C31 123.5(3)
O7 C32 C31 111.3(3)
C32 C33 C34 119.1(3)
C32 C33 H33 120.4
C34 C33 H33 120.4
C35 C34 C33 119.5(3)
C35 C34 H34 120.3
C33 C34 H34 120.3
C34 C35 C36 121.8(3)
C34 C35 H35 119.1
C36 C35 H35 119.1
C35 C36 C31 118.7(3)
C35 C36 C37 116.2(3)
C31 C36 C37 124.7(3)
N14 C37 C36 128.7(3)
N14 C37 H37 115.6
C36 C37 H37 115.6
N14 C38 C39 110.5(3)
N14 C38 H38A 109.5
C39 C38 H38A 109.5
N14 C38 H38B 109.5
C39 C38 H38B 109.5
H38A C38 H38B 108.1
N15 C39 C38 114.0(3)
N15 C39 H39A 108.8
C38 C39 H39A 108.8
N15 C39 H39B 108.8
C38 C39 H39B 108.8
H39A C39 H39B 107.6
N15 C40 C41 112.7(3)
N15 C40 H40A 109.0
C41 C40 H40A 109.0
N15 C40 H40B 109.0
C41 C40 H40B 109.0
H40A C40 H40B 107.8
N16 C41 C40 111.9(3)
N16 C41 H41A 109.2
C40 C41 H41A 109.2
N16 C41 H41B 109.2
C40 C41 H41B 109.2
H41A C41 H41B 107.9
N16 C42 C43 127.3(3)
N16 C42 H42 116.4
C43 C42 H42 116.4
C48 C43 C44 118.6(3)
C48 C43 C42 124.6(3)
C44 C43 C42 116.1(3)
C45 C44 C43 120.8(4)
C45 C44 H44 119.6
C43 C44 H44 119.6
C44 C45 C46 120.1(3)
C44 C45 H45 120.0
C46 C45 H45 120.0
C47 C46 C45 120.6(4)
C47 C46 H46 119.7
C45 C46 H46 119.7
C46 C47 O10 126.5(3)
C46 C47 C48 121.8(3)
O10 C47 C48 111.6(3)
O9 C48 C43 124.2(3)
O9 C48 C47 117.8(3)
C43 C48 C47 118.0(3)
N15 C49 C50 112.3(3)
N15 C49 H49A 109.1
C50 C49 H49A 109.1
N15 C49 H49B 109.1
C50 C49 H49B 109.1
H49A C49 H49B 107.9
N17 C50 C49 110.7(3)
N17 C50 H50A 109.5
C49 C50 H50A 109.5
N17 C50 H50B 109.5
C49 C50 H50B 109.5
H50A C50 H50B 108.1
N17 C51 C52 129.1(3)
N17 C51 H51 115.4
C52 C51 H51 115.4
C57 C52 C53 120.5(3)
C57 C52 C51 122.5(3)
C53 C52 C51 116.3(3)
C54 C53 C52 119.6(4)
C54 C53 H53 120.2
C52 C53 H53 120.2
C53 C54 C55 120.3(4)
C53 C54 H54 119.8
C55 C54 H54 119.8
C56 C55 C54 120.1(4)
C56 C55 H55 120.0
C54 C55 H55 120.0
O12 C56 C55 126.4(3)
O12 C56 C57 112.9(3)
C55 C56 C57 120.6(3)
O11 C57 C52 125.2(3)
O11 C57 C56 116.0(3)
C52 C57 C56 118.7(3)
O7 C58 H58A 109.5
O7 C58 H58B 109.5
H58A C58 H58B 109.5
O7 C58 H58C 109.5
H58A C58 H58C 109.5
H58B C58 H58C 109.5
O10 C59 H59A 109.5
O10 C59 H59B 109.5
H59A C59 H59B 109.5
O10 C59 H59C 109.5
H59A C59 H59C 109.5
H59B C59 H59C 109.5
O12 C60 H60A 109.5
O12 C60 H60B 109.5
H60A C60 H60B 109.5
O12 C60 H60C 109.5
H60A C60 H60C 109.5
H60B C60 H60C 109.5
C7 N10 C8 113.9(3)
C7 N10 Ni1 122.9(2)
C8 N10 Ni1 123.0(2)
C9 N11 C10 118.3(3)
C9 N11 C19 122.1(3)
C10 N11 C19 117.4(3)
C12 N12 C11 114.0(3)
C12 N12 Ni1 122.6(2)
C11 N12 Ni1 122.9(2)
C21 N13 C20 115.7(3)
C21 N13 Ni1 123.0(2)
C20 N13 Ni1 120.6(2)
C37 N14 C38 114.7(3)
C37 N14 Ni2 123.9(2)
C38 N14 Ni2 121.3(2)
C39 N15 C40 121.1(3)
C39 N15 C49 119.4(3)
C40 N15 C49 118.1(3)
C42 N16 C41 113.8(3)
C42 N16 Ni2 124.0(3)
C41 N16 Ni2 121.8(2)
C51 N17 C50 113.8(3)
C51 N17 Ni2 123.4(2)
C50 N17 Ni2 122.2(2)
O5 Ni1 O2 77.18(9)
O5 Ni1 O3 76.09(9)
O2 Ni1 O3 76.50(10)
O5 Ni1 N12 164.32(11)
O2 Ni1 N12 98.02(10)
O3 Ni1 N12 88.30(10)
O5 Ni1 N10 98.74(10)
O2 Ni1 N10 88.58(10)
O3 Ni1 N10 164.92(11)
N12 Ni1 N10 96.03(11)
O5 Ni1 N13 87.44(10)
O2 Ni1 N13 164.54(10)
O3 Ni1 N13 98.45(11)
N12 Ni1 N13 96.41(11)
N10 Ni1 N13 95.42(11)
O5 Ni1 Gd1 45.86(6)
O2 Ni1 Gd1 46.54(6)
O3 Ni1 Gd1 44.67(6)
N12 Ni1 Gd1 120.56(8)
N10 Ni1 Gd1 122.09(8)
N13 Ni1 Gd1 120.13(8)
O11 Ni2 O9 76.76(9)
O11 Ni2 N14 164.46(11)
O9 Ni2 N14 97.90(10)
O11 Ni2 N17 87.76(10)
O9 Ni2 N17 164.43(11)
N14 Ni2 N17 96.64(11)
O11 Ni2 O8 76.20(9)
O9 Ni2 O8 76.41(10)
N14 Ni2 O8 88.39(10)
N17 Ni2 O8 98.50(11)
O11 Ni2 N16 98.83(10)
O9 Ni2 N16 88.48(11)
N14 Ni2 N16 95.57(12)
N17 Ni2 N16 95.63(12)
O8 Ni2 N16 164.78(11)
O11 Ni2 Gd1 44.84(6)
O9 Ni2 Gd1 45.80(7)
N14 Ni2 Gd1 121.60(8)
N17 Ni2 Gd1 120.53(8)
O8 Ni2 Gd1 46.18(6)
N16 Ni2 Gd1 120.66(8)
C2 O1 C28 118.7(3)
C1 O2 Ni1 127.5(2)
C1 O2 Gd1 132.4(2)
Ni1 O2 Gd1 94.96(8)
C18 O3 Ni1 127.8(2)
C18 O3 Gd1 131.3(2)
Ni1 O3 Gd1 96.91(9)
C17 O4 C29 117.4(3)
C17 O4 Gd1 112.79(19)
C29 O4 Gd1 129.6(2)
C27 O5 Ni1 127.7(2)
C27 O5 Gd1 132.0(2)
Ni1 O5 Gd1 95.97(8)
C26 O6 C30 118.0(3)
C32 O7 C58 117.9(3)
C31 O8 Ni2 128.5(2)
C31 O8 Gd1 131.6(2)
Ni2 O8 Gd1 94.64(9)
C48 O9 Ni2 127.1(2)
C48 O9 Gd1 132.1(2)
Ni2 O9 Gd1 95.46(9)
C47 O10 C59 116.8(3)
C57 O11 Ni2 126.5(2)
C57 O11 Gd1 133.51(19)
Ni2 O11 Gd1 96.64(9)
C56 O12 C60 117.3(3)
C56 O12 Gd1 112.65(19)
C60 O12 Gd1 130.0(2)
O13 N9 O14 117.5(4)
O13 N9 O15 130.2(4)
O14 N9 O15 112.2(4)
H1WA O1W H1WB 109.6
H2WA O2W H2WB 107.9
H3WA O3W H3WB 109.6
O11 Gd1 O3 121.95(8)
O11 Gd1 O9 66.07(8)
O3 Gd1 O9 112.79(8)
O11 Gd1 O8 65.72(8)
O3 Gd1 O8 171.38(8)
O9 Gd1 O8 65.46(8)
O11 Gd1 O5 111.60(8)
O3 Gd1 O5 65.04(8)
O9 Gd1 O5 175.74(8)
O8 Gd1 O5 117.27(8)
O11 Gd1 O2 170.74(8)
O3 Gd1 O2 65.20(8)
O9 Gd1 O2 118.04(8)
O8 Gd1 O2 107.66(8)
O5 Gd1 O2 64.83(8)
O11 Gd1 O4 73.24(7)
O3 Gd1 O4 56.72(8)
O9 Gd1 O4 67.70(8)
O8 Gd1 O4 126.73(8)
O5 Gd1 O4 108.38(8)
O2 Gd1 O4 115.85(8)
O11 Gd1 O12 55.95(7)
O3 Gd1 O12 72.69(7)
O9 Gd1 O12 108.09(8)
O8 Gd1 O12 115.93(7)
O5 Gd1 O12 67.90(8)
O2 Gd1 O12 126.19(7)
O4 Gd1 O12 58.30(7)
O11 Gd1 Ni2 38.53(5)
O3 Gd1 Ni2 144.09(6)
O9 Gd1 Ni2 38.74(6)
O8 Gd1 Ni2 39.18(6)
O5 Gd1 Ni2 141.29(5)
O2 Gd1 Ni2 139.40(5)
O4 Gd1 Ni2 87.74(5)
O12 Gd1 Ni2 94.10(5)
O11 Gd1 Ni1 143.08(5)
O3 Gd1 Ni1 38.41(6)
O9 Gd1 Ni1 142.11(6)
O8 Gd1 Ni1 138.17(6)
O5 Gd1 Ni1 38.18(5)
O2 Gd1 Ni1 38.50(5)
O4 Gd1 Ni1 94.86(5)
O12 Gd1 Ni1 87.83(5)
Ni2 Gd1 Ni1 177.321(11)

loop_
_geom_bond_atom_site_label_1
_geom_bond_atom_site_label_2
_geom_bond_distance
C1 O2 1.294(4)
C1 C6 1.418(4)
C1 C2 1.432(4)
C2 C3 1.362(4)
C2 O1 1.365(4)
C3 C4 1.410(5)
C3 H3 0.9500
C4 C5 1.365(5)
C4 H4 0.9500
C5 C6 1.399(4)
C5 H5 0.9500
C6 C7 1.434(4)
C7 N10 1.302(4)
C7 H7 0.9500
C8 N10 1.454(4)
C8 C9 1.538(5)
C8 H8A 0.9900
C8 H8B 0.9900
C9 N11 1.421(5)
C9 H9A 0.9900
C9 H9B 0.9900
C10 N11 1.448(4)
C10 C11 1.512(5)
C10 H10A 0.9900
C10 H10B 0.9900
C11 N12 1.470(4)
C11 H11A 0.9900
C11 H11B 0.9900
C12 N12 1.287(5)
C12 C13 1.455(5)
C12 H12 0.9500
C13 C14 1.371(4)
C13 C18 1.426(4)
C14 C15 1.375(5)
C14 H14 0.9500
C15 C16 1.405(5)
C15 H15 0.9500
C16 C17 1.368(4)
C16 H16 0.9500
C17 O4 1.365(4)
C17 C18 1.415(4)
C18 O3 1.316(4)
C19 N11 1.454(5)
C19 C20 1.521(5)
C19 H19A 0.9900
C19 H19B 0.9900
C20 N13 1.468(4)
C20 H20A 0.9900
C20 H20B 0.9900
C21 N13 1.259(4)
C21 C22 1.460(5)
C21 H21 0.9500
C22 C27 1.392(4)
C22 C23 1.395(4)
C23 C24 1.385(5)
C23 H23 0.9500
C24 C25 1.399(5)
C24 H24 0.9500
C25 C26 1.358(4)
C25 H25 0.9500
C26 O6 1.370(4)
C26 C27 1.423(4)
C27 O5 1.323(3)
C28 O1 1.428(4)
C28 H28A 0.9800
C28 H28B 0.9800
C28 H28C 0.9800
C29 O4 1.428(4)
C29 H29A 0.9800
C29 H29B 0.9800
C29 H29C 0.9800
C30 O6 1.420(4)
C30 H30A 0.9800
C30 H30B 0.9800
C30 H30C 0.9800
C31 O8 1.315(4)
C31 C36 1.414(4)
C31 C32 1.416(4)
C32 C33 1.352(4)
C32 O7 1.362(4)
C33 C34 1.403(5)
C33 H33 0.9500
C34 C35 1.381(5)
C34 H34 0.9500
C35 C36 1.409(4)
C35 H35 0.9500
C36 C37 1.444(4)
C37 N14 1.302(4)
C37 H37 0.9500
C38 N14 1.469(4)
C38 C39 1.535(5)
C38 H38A 0.9900
C38 H38B 0.9900
C39 N15 1.406(5)
C39 H39A 0.9900
C39 H39B 0.9900
C40 N15 1.435(5)
C40 C41 1.528(6)
C40 H40A 0.9900
C40 H40B 0.9900
C41 N16 1.472(4)
C41 H41A 0.9900
C41 H41B 0.9900
C42 N16 1.283(4)
C42 C43 1.459(5)
C42 H42 0.9500
C43 C48 1.411(5)
C43 C44 1.429(4)
C44 C45 1.376(6)
C44 H44 0.9500
C45 C46 1.381(6)
C45 H45 0.9500
C46 C47 1.356(4)
C46 H46 0.9500
C47 O10 1.380(4)
C47 C48 1.420(4)
C48 O9 1.321(4)
C49 N15 1.452(5)
C49 C50 1.535(5)
C49 H49A 0.9900
C49 H49B 0.9900
C50 N17 1.475(4)
C50 H50A 0.9900
C50 H50B 0.9900
C51 N17 1.287(4)
C51 C52 1.440(5)
C51 H51 0.9500
C52 C57 1.391(4)
C52 C53 1.413(5)
C53 C54 1.392(6)
C53 H53 0.9500
C54 C55 1.397(6)
C54 H54 0.9500
C55 C56 1.379(4)
C55 H55 0.9500
C56 O12 1.363(4)
C56 C57 1.422(4)
C57 O11 1.328(4)
C58 O7 1.435(4)
C58 H58A 0.9800
C58 H58B 0.9800
C58 H58C 0.9800
C59 O10 1.432(4)
C59 H59A 0.9800
C59 H59B 0.9800
C59 H59C 0.9800
C60 O12 1.436(4)
C60 H60A 0.9800
C60 H60B 0.9800
C60 H60C 0.9800
N10 Ni1 2.105(3)
N12 Ni1 2.098(3)
N13 Ni1 2.125(3)
N14 Ni2 2.082(3)
N16 Ni2 2.111(3)
N17 Ni2 2.083(3)
Ni1 O5 2.064(2)
Ni1 O2 2.075(2)
Ni1 O3 2.079(2)
Ni1 Gd1 3.3211(5)
Ni2 O11 2.069(2)
Ni2 O9 2.075(2)
Ni2 O8 2.092(2)
Ni2 Gd1 3.3000(5)
O2 Gd1 2.420(2)
O3 Gd1 2.352(2)
O4 Gd1 2.905(2)
O5 Gd1 2.396(2)
O8 Gd1 2.389(2)
O9 Gd1 2.377(2)
O11 Gd1 2.342(2)
O12 Gd1 2.945(2)
N9 O13 1.195(5)
N9 O14 1.267(5)
N9 O15 1.283(5)
O1W H1WA 0.8492
O1W H1WB 0.8528
O2W H2WA 0.8799
O2W H2WB 0.8345
O3W H3WA 0.8484
O3W H3WB 0.8542

loop_
_geom_torsion_atom_site_label_1
_geom_torsion_atom_site_label_2
_geom_torsion_atom_site_label_3
_geom_torsion_atom_site_label_4
_geom_torsion
O2 C1 C2 C3 -178.7(3)
C6 C1 C2 C3 3.0(5)
O2 C1 C2 O1 3.3(4)
C6 C1 C2 O1 -175.0(3)
O1 C2 C3 C4 175.5(3)
C1 C2 C3 C4 -2.1(5)
C2 C3 C4 C5 -0.9(5)
C3 C4 C5 C6 3.0(5)
C4 C5 C6 C1 -2.1(5)
C4 C5 C6 C7 -174.2(3)
O2 C1 C6 C5 -179.0(3)
C2 C1 C6 C5 -0.9(5)
O2 C1 C6 C7 -7.4(5)
C2 C1 C6 C7 170.7(3)
C5 C6 C7 N10 -178.0(3)
C1 C6 C7 N10 10.1(6)
N10 C8 C9 N11 -60.6(4)
N11 C10 C11 N12 -58.3(4)
N12 C12 C13 C14 -178.7(4)
N12 C12 C13 C18 7.7(5)
C18 C13 C14 C15 2.2(5)
C12 C13 C14 C15 -171.5(3)
C13 C14 C15 C16 1.8(6)
C14 C15 C16 C17 -1.5(6)
C15 C16 C17 O4 175.5(3)
C15 C16 C17 C18 -2.9(5)
O4 C17 C18 O3 3.9(4)
C16 C17 C18 O3 -177.6(3)
O4 C17 C18 C13 -171.7(3)
C16 C17 C18 C13 6.8(5)
C14 C13 C18 O3 178.4(3)
C12 C13 C18 O3 -8.1(5)
C14 C13 C18 C17 -6.4(5)
C12 C13 C18 C17 167.2(3)
N11 C19 C20 N13 -56.9(4)
N13 C21 C22 C27 7.6(6)
N13 C21 C22 C23 -179.7(4)
C27 C22 C23 C24 0.5(5)
C21 C22 C23 C24 -172.4(3)
C22 C23 C24 C25 3.0(5)
C23 C24 C25 C26 -3.4(6)
C24 C25 C26 O6 176.8(3)
C24 C25 C26 C27 0.3(5)
C23 C22 C27 O5 178.0(3)
C21 C22 C27 O5 -9.6(5)
C23 C22 C27 C26 -3.5(4)
C21 C22 C27 C26 168.9(3)
C25 C26 C27 O5 -178.2(3)
O6 C26 C27 O5 4.8(4)
C25 C26 C27 C22 3.1(5)
O6 C26 C27 C22 -173.8(3)
O8 C31 C32 C33 -179.4(3)
C36 C31 C32 C33 2.1(5)
O8 C31 C32 O7 3.2(4)
C36 C31 C32 O7 -175.3(3)
O7 C32 C33 C34 174.4(3)
C31 C32 C33 C34 -2.6(5)
C32 C33 C34 C35 1.6(5)
C33 C34 C35 C36 -0.2(5)
C34 C35 C36 C31 -0.3(5)
C34 C35 C36 C37 -173.5(3)
O8 C31 C36 C35 -179.0(3)
C32 C31 C36 C35 -0.5(4)
O8 C31 C36 C37 -6.5(5)
C32 C31 C36 C37 172.0(3)
C35 C36 C37 N14 -178.0(3)
C31 C36 C37 N14 9.3(6)
N14 C38 C39 N15 -61.6(4)
N15 C40 C41 N16 -57.6(4)
N16 C42 C43 C48 9.3(6)
N16 C42 C43 C44 179.5(4)
C48 C43 C44 C45 -1.6(6)
C42 C43 C44 C45 -172.4(4)
C43 C44 C45 C46 3.8(6)
C44 C45 C46 C47 -2.3(6)
C45 C46 C47 O10 175.2(3)
C45 C46 C47 C48 -1.4(6)
C44 C43 C48 O9 -179.8(3)
C42 C43 C48 O9 -9.8(5)
C44 C43 C48 C47 -2.0(5)
C42 C43 C48 C47 167.9(3)
C46 C47 C48 O9 -178.5(3)
O10 C47 C48 O9 4.4(4)
C46 C47 C48 C43 3.6(5)
O10 C47 C48 C43 -173.5(3)
N15 C49 C50 N17 -59.7(4)
N17 C51 C52 C57 9.2(6)
N17 C51 C52 C53 179.7(4)
C57 C52 C53 C54 -1.3(6)
C51 C52 C53 C54 -172.0(4)
C52 C53 C54 C55 3.1(8)
C53 C54 C55 C56 -1.3(8)
C54 C55 C56 O12 174.9(4)
C54 C55 C56 C57 -2.5(6)
C53 C52 C57 O11 -179.9(3)
C51 C52 C57 O11 -9.8(5)
C53 C52 C57 C56 -2.4(5)
C51 C52 C57 C56 167.7(3)
O12 C56 C57 O11 4.3(4)
C55 C56 C57 O11 -178.0(3)
O12 C56 C57 C52 -173.4(3)
C55 C56 C57 C52 4.3(5)
C6 C7 N10 C8 179.9(3)
C6 C7 N10 Ni1 4.8(5)
C9 C8 N10 C7 -92.6(4)
C9 C8 N10 Ni1 82.5(3)
C8 C9 N11 C10 121.6(3)
C8 C9 N11 C19 -75.6(4)
C11 C10 N11 C9 -77.2(4)
C11 C10 N11 C19 119.2(3)
C20 C19 N11 C9 117.7(4)
C20 C19 N11 C10 -79.4(4)
C13 C12 N12 C11 -177.3(3)
C13 C12 N12 Ni1 10.6(5)
C10 C11 N12 C12 -90.0(4)
C10 C11 N12 Ni1 82.2(3)
C22 C21 N13 C20 -177.5(3)
C22 C21 N13 Ni1 12.4(5)
C19 C20 N13 C21 -89.1(4)
C19 C20 N13 Ni1 81.2(3)
C36 C37 N14 C38 -179.0(3)
C36 C37 N14 Ni2 5.1(5)
C39 C38 N14 C37 -93.5(4)
C39 C38 N14 Ni2 82.5(3)
C38 C39 N15 C40 -74.6(4)
C38 C39 N15 C49 119.5(4)
C41 C40 N15 C39 116.4(4)
C41 C40 N15 C49 -77.6(4)
C50 C49 N15 C39 -74.1(4)
C50 C49 N15 C40 119.6(4)
C43 C42 N16 C41 -177.7(3)
C43 C42 N16 Ni2 9.4(5)
C40 C41 N16 C42 -90.3(4)
C40 C41 N16 Ni2 82.7(4)
C52 C51 N17 C50 -177.7(4)
C52 C51 N17 Ni2 11.6(6)
C49 C50 N17 C51 -86.7(4)
C49 C50 N17 Ni2 84.1(3)
C3 C2 O1 C28 11.8(5)
C1 C2 O1 C28 -170.3(3)
C6 C1 O2 Ni1 -10.0(5)
C2 C1 O2 Ni1 171.9(2)
C6 C1 O2 Gd1 137.9(3)
C2 C1 O2 Gd1 -40.3(4)
C17 C18 O3 Ni1 174.3(2)
C13 C18 O3 Ni1 -10.4(4)
C17 C18 O3 Gd1 -33.6(4)
C13 C18 O3 Gd1 141.7(3)
C16 C17 O4 C29 13.7(5)
C18 C17 O4 C29 -167.8(3)
C16 C17 O4 Gd1 -162.0(3)
C18 C17 O4 Gd1 16.4(3)
C22 C27 O5 Ni1 -9.5(4)
C26 C27 O5 Ni1 172.0(2)
C22 C27 O5 Gd1 141.2(3)
C26 C27 O5 Gd1 -37.3(4)
C25 C26 O6 C30 14.3(5)
C27 C26 O6 C30 -168.9(3)
C33 C32 O7 C58 12.7(5)
C31 C32 O7 C58 -170.0(3)
C36 C31 O8 Ni2 -10.2(4)
C32 C31 O8 Ni2 171.4(2)
C36 C31 O8 Gd1 137.4(3)
C32 C31 O8 Gd1 -41.1(4)
C43 C48 O9 Ni2 -8.7(4)
C47 C48 O9 Ni2 173.5(2)
C43 C48 O9 Gd1 138.9(3)
C47 C48 O9 Gd1 -38.9(4)
C46 C47 O10 C59 11.1(5)
C48 C47 O10 C59 -171.9(3)
C52 C57 O11 Ni2 -10.6(4)
C56 C57 O11 Ni2 171.8(2)
C52 C57 O11 Gd1 143.5(3)
C56 C57 O11 Gd1 -34.1(4)
C55 C56 O12 C60 14.6(6)
C57 C56 O12 C60 -167.9(3)
C55 C56 O12 Gd1 -162.5(3)
C57 C56 O12 Gd1 15.0(3)
